data_1547137
loop_
_publ_author_name
'Su, Yuanting'
'Li, Yongxin'
'Ganguly, Rakesh'
'Kinjo, Rei'

_publ_section_title
;
 Crystalline Boron-linked Tetraaminoethylene Radical Cations
;
_journal_name_full 'Chem. Sci.'
_journal_paper_doi 10.1039/C7SC03528D
_journal_year 2017
_chemical_formula_sum 'C81 H60 B3 F22 N4'
_chemical_formula_weight 1539.76
_space_group_crystal_system monoclinic
_space_group_IT_number 14
_space_group_name_Hall '-P 2yn'
_space_group_name_H-M_alt 'P 1 21/n 1'
_symmetry_space_group_name_Hall '-P 2yn'
_symmetry_space_group_name_H-M 'P 1 21/n 1'
_atom_sites_solution_hydrogens geom
_audit_update_record
;
2017-05-08 deposited with the CCDC.
2017-09-12 downloaded from the CCDC.
;
_cell_angle_alpha 90
_cell_angle_beta 96.600(3)
_cell_angle_gamma 90
_cell_formula_units_Z 4
_cell_length_a 17.2104(7)
_cell_length_b 19.0002(8)
_cell_length_c 22.3578(10)
_cell_measurement_reflns_used 9953
_cell_measurement_temperature 103.(2)
_cell_measurement_theta_max 25.3807
_cell_measurement_theta_min 2.3301
_cell_volume 7262.6(5)
_computing_cell_refinement 'SAINT V8.37A (Bruker AXS Inc., 2015)'
_computing_data_collection 'APEX3 (Bruker AXS Inc., 2016)'
_computing_data_reduction 'SAINT V8.37A (Bruker AXS Inc., 2015)'
_computing_molecular_graphics 'XP (Bruker AXS Inc., 2016)'
_computing_publication_material 'APEX3 (Bruker AXS Inc., 2016)'
_computing_structure_refinement 'SHELXL-2014/7 (Sheldrick, 2014)'
_computing_structure_solution 'XT, VERSION 2014/5'
_diffrn_ambient_temperature 103.(2)
_diffrn_detector_area_resol_mean 8.3333
_diffrn_measured_fraction_theta_full 0.996
_diffrn_measured_fraction_theta_max 0.996
_diffrn_measurement_device_type 'CCD area detector'
_diffrn_measurement_method 'phi and omega scans'
_diffrn_radiation_monochromator graphite
_diffrn_radiation_type MoK\a
_diffrn_radiation_wavelength 0.71073
_diffrn_reflns_av_R_equivalents 0.1302
_diffrn_reflns_av_unetI/netI 0.1337
_diffrn_reflns_limit_h_max 20
_diffrn_reflns_limit_h_min -20
_diffrn_reflns_limit_k_max 22
_diffrn_reflns_limit_k_min -22
_diffrn_reflns_limit_l_max 25
_diffrn_reflns_limit_l_min -26
_diffrn_reflns_number 57793
_diffrn_reflns_theta_full 25.44
_diffrn_reflns_theta_max 25.44
_diffrn_reflns_theta_min 1.41
_diffrn_source 'fine-focus sealed tube'
_diffrn_source_type 'Bruker KappaCCD'
_exptl_absorpt_coefficient_mu 0.121
_exptl_absorpt_correction_T_max 0.96
_exptl_absorpt_correction_T_min 0.66
_exptl_absorpt_correction_type multi-scan
_exptl_absorpt_process_details
;
SADABS-2016/2 - Bruker AXS area detector scaling and absorption correction
;
_exptl_crystal_colour black
_exptl_crystal_density_diffrn 1.408
_exptl_crystal_density_method 'not measured'
_exptl_crystal_description block
_exptl_crystal_F_000 3148
_exptl_crystal_size_max 0.420
_exptl_crystal_size_mid 0.400
_exptl_crystal_size_min 0.340
_refine_diff_density_max 0.361
_refine_diff_density_min -0.391
_refine_ls_extinction_method none
_refine_ls_goodness_of_fit_ref 1.007
_refine_ls_hydrogen_treatment constr
_refine_ls_matrix_type full
_refine_ls_number_parameters 1004
_refine_ls_number_reflns 13362
_refine_ls_number_restraints 0
_refine_ls_restrained_S_all 1.007
_refine_ls_R_factor_all 0.1548
_refine_ls_R_factor_gt 0.0660
_refine_ls_shift/su_max 0.000
_refine_ls_shift/su_mean 0.000
_refine_ls_structure_factor_coef Fsqd
_refine_ls_weighting_details 'w=1/[\s^2^(Fo^2^)+(0.0951P)^2^] where P=(Fo^2^+2Fc^2^)/3'
_refine_ls_weighting_scheme calc
_refine_ls_wR_factor_gt 0.1526
_refine_ls_wR_factor_ref 0.2101
_reflns_number_gt 6625
_reflns_number_total 13362
_reflns_threshold_expression 'I > 2\s(I)'
_cod_data_source_file c7sc03528d2.cif
_cod_data_source_block rei606
_cod_depositor_comments
;
The following automatic conversions were performed:

'_exptl_absorpt_correction_type' value 'Multi-Scan' changed to
'multi-scan' according to
/home/data/users/saulius/crontab/automatic-downloads/rss-feeds/RSC/lib/dictionaries/cif_core.dic
dictionary named 'cif_core.dic' version 2.4.2 from 2011-04-26.

Automatic conversion script
Id: cif_fix_values 4973 2017-02-22 13:04:09Z antanas 
;
_cod_database_code 1547137

loop_
_space_group_symop_operation_xyz
'x, y, z'
'-x+1/2, y+1/2, -z+1/2'
'-x, -y, -z'
'x-1/2, -y-1/2, z-1/2'

loop_
_atom_site_type_symbol
_atom_site_label
_atom_site_fract_x
_atom_site_fract_y
_atom_site_fract_z
_atom_site_U_iso_or_equiv
_atom_site_adp_type
_atom_site_calc_flag
_atom_site_refinement_flags_adp
_atom_site_refinement_flags_posn
_atom_site_occupancy
B B1 0.5064(3) 0.8237(2) 0.7125(2) 0.0263(12) Uani d . . 1
B B2 0.5018(3) 0.6339(2) 0.8180(2) 0.0239(11) Uani d . . 1
B B3 0.7403(3) 0.5905(2) 0.5036(2) 0.0224(11) Uani d . . 1
C C1 0.5099(2) 0.8921(2) 0.67599(18) 0.0250(10) Uani d . . 1
C C2 0.4740(2) 0.8967(2) 0.61657(19) 0.0320(11) Uani d . . 1
H H2 0.4477 0.8567 0.5987 0.038 Uiso calc U R 1
C C3 0.4759(3) 0.9580(2) 0.5832(2) 0.0389(12) Uani d . . 1
H H3 0.4516 0.9605 0.5429 0.047 Uiso calc U R 1
C C4 0.5145(3) 1.0154(2) 0.6107(2) 0.0380(12) Uani d . . 1
C C5 0.5496(3) 1.0143(2) 0.6685(2) 0.0361(12) Uani d . . 1
H H5 0.5747 1.0551 0.6861 0.043 Uiso calc U R 1
C C6 0.5480(3) 0.9519(2) 0.7012(2) 0.0323(11) Uani d . . 1
H H6 0.5731 0.95 0.7413 0.039 Uiso calc U R 1
C C7 0.3603(2) 0.78485(19) 0.68818(18) 0.0227(10) Uani d . . 1
C C8 0.3138(2) 0.8387(2) 0.70820(18) 0.0254(10) Uani d . . 1
C C9 0.3464(3) 0.8936(2) 0.75275(19) 0.0327(11) Uani d . . 1
H H9A 0.3637 0.9344 0.7311 0.049 Uiso calc U R 1
H H9B 0.3909 0.8739 0.7787 0.049 Uiso calc U R 1
H H9C 0.3058 0.9081 0.7775 0.049 Uiso calc U R 1
C C10 0.2348(3) 0.8404(2) 0.68473(19) 0.0294(11) Uani d . . 1
H H10 0.2021 0.8764 0.6976 0.035 Uiso calc U R 1
C C11 0.1168(3) 0.7926(2) 0.6206(2) 0.0454(13) Uani d . . 1
H H11A 0.109 0.8176 0.5821 0.068 Uiso calc U R 1
H H11B 0.0882 0.8169 0.65 0.068 Uiso calc U R 1
H H11C 0.0974 0.7443 0.6152 0.068 Uiso calc U R 1
C C12 0.2525(3) 0.7414(2) 0.62216(19) 0.0303(11) Uani d . . 1
H H12 0.2314 0.7088 0.5924 0.036 Uiso calc U R 1
C C13 0.3310(2) 0.7377(2) 0.64304(18) 0.0256(10) Uani d . . 1
C C14 0.3839(3) 0.6855(2) 0.61670(19) 0.0310(11) Uani d . . 1
H H14A 0.4221 0.7109 0.5956 0.046 Uiso calc U R 1
H H14B 0.3525 0.6547 0.5883 0.046 Uiso calc U R 1
H H14C 0.4113 0.6572 0.6491 0.046 Uiso calc U R 1
C C15 0.4652(2) 0.7238(2) 0.75369(18) 0.0229(10) Uani d . . 1
C C16 0.5440(2) 0.7330(2) 0.77486(17) 0.0233(10) Uani d . . 1
C C17 0.6524(2) 0.8158(2) 0.75894(18) 0.0248(10) Uani d . . 1
C C18 0.6845(2) 0.8519(2) 0.81039(19) 0.0271(10) Uani d . . 1
C C19 0.6344(3) 0.8729(2) 0.85832(19) 0.0324(11) Uani d . . 1
H H19A 0.6623 0.8628 0.8981 0.049 Uiso calc U R 1
H H19B 0.5853 0.8463 0.853 0.049 Uiso calc U R 1
H H19C 0.623 0.9234 0.8551 0.049 Uiso calc U R 1
C C020 0.2030(2) 0.7913(2) 0.6432(2) 0.0303(11) Uani d . . 1
C C20 0.7627(3) 0.8702(2) 0.8145(2) 0.0324(11) Uani d . . 1
H H20 0.7853 0.8945 0.8494 0.039 Uiso calc U R 1
C C21 0.8095(3) 0.8544(2) 0.7698(2) 0.0371(12) Uani d . . 1
C C22 0.8957(3) 0.8733(3) 0.7756(3) 0.0598(16) Uani d . . 1
H H22A 0.9016 0.9222 0.7629 0.09 Uiso calc U R 1
H H22B 0.9228 0.8421 0.75 0.09 Uiso calc U R 1
H H22C 0.9182 0.8679 0.8176 0.09 Uiso calc U R 1
C C23 0.7748(3) 0.8211(2) 0.7180(2) 0.0336(11) Uani d . . 1
H H23 0.8056 0.8116 0.6863 0.04 Uiso calc U R 1
C C24 0.6972(2) 0.8014(2) 0.71120(18) 0.0257(10) Uani d . . 1
C C25 0.6613(3) 0.7668(2) 0.65415(18) 0.0333(11) Uani d . . 1
H H25A 0.6281 0.8007 0.6302 0.05 Uiso calc U R 1
H H25B 0.6297 0.7265 0.6641 0.05 Uiso calc U R 1
H H25C 0.7029 0.7506 0.631 0.05 Uiso calc U R 1
C C26 0.6428(2) 0.68387(19) 0.85347(19) 0.0257(10) Uani d . . 1
C C27 0.7128(2) 0.6632(2) 0.83241(18) 0.0259(10) Uani d . . 1
C C28 0.7151(3) 0.6313(2) 0.77102(19) 0.0322(11) Uani d . . 1
H H28A 0.6616 0.6239 0.7519 0.048 Uiso calc U R 1
H H28B 0.7426 0.5861 0.775 0.048 Uiso calc U R 1
H H28C 0.7427 0.6632 0.7462 0.048 Uiso calc U R 1
C C29 0.7809(3) 0.6729(2) 0.8707(2) 0.0328(11) Uani d . . 1
H H29 0.8294 0.6604 0.8572 0.039 Uiso calc U R 1
C C30 0.7808(3) 0.7002(2) 0.9283(2) 0.0364(12) Uani d . . 1
C C31 0.8559(3) 0.7114(3) 0.9694(2) 0.0544(15) Uani d . . 1
H H31A 0.8939 0.675 0.9616 0.082 Uiso calc U R 1
H H31B 0.8452 0.7085 1.0115 0.082 Uiso calc U R 1
H H31C 0.8774 0.7579 0.9618 0.082 Uiso calc U R 1
C C32 0.7093(3) 0.7166(2) 0.9480(2) 0.0337(11) Uani d . . 1
H H32 0.7087 0.7339 0.9878 0.04 Uiso calc U R 1
C C33 0.6390(2) 0.7087(2) 0.91190(18) 0.0254(10) Uani d . . 1
C C34 0.5620(2) 0.7259(2) 0.93463(19) 0.0316(11) Uani d . . 1
H H34A 0.5349 0.6822 0.9426 0.047 Uiso calc U R 1
H H34B 0.5296 0.7534 0.9042 0.047 Uiso calc U R 1
H H34C 0.5716 0.7534 0.9719 0.047 Uiso calc U R 1
C C35 0.3552(2) 0.64261(19) 0.76753(18) 0.0213(9) Uani d . . 1
C C36 0.2984(2) 0.6829(2) 0.79215(18) 0.0245(10) Uani d . . 1
C C37 0.3203(3) 0.7398(2) 0.83783(19) 0.0340(11) Uani d . . 1
H H37A 0.2819 0.778 0.8322 0.051 Uiso calc U R 1
H H37B 0.3723 0.7581 0.8325 0.051 Uiso calc U R 1
H H37C 0.3208 0.7203 0.8785 0.051 Uiso calc U R 1
C C38 0.2207(2) 0.6653(2) 0.77624(18) 0.0263(10) Uani d . . 1
H H38 0.1815 0.6923 0.7921 0.032 Uiso calc U R 1
C C39 0.1979(2) 0.6093(2) 0.73776(19) 0.0277(10) Uani d . . 1
C C40 0.1126(2) 0.5942(2) 0.7202(2) 0.0392(12) Uani d . . 1
H H40A 0.1068 0.5485 0.6999 0.059 Uiso calc U R 1
H H40B 0.0899 0.6311 0.693 0.059 Uiso calc U R 1
H H40C 0.0854 0.5933 0.7564 0.059 Uiso calc U R 1
C C41 0.2566(2) 0.5688(2) 0.71759(18) 0.0259(10) Uani d . . 1
H H41 0.2418 0.5293 0.6928 0.031 Uiso calc U R 1
C C42 0.3360(2) 0.58292(19) 0.73172(18) 0.0219(9) Uani d . . 1
C C43 0.3964(2) 0.5347(2) 0.71118(18) 0.0270(10) Uani d . . 1
H H43A 0.4453 0.5607 0.7094 0.04 Uiso calc U R 1
H H43B 0.3779 0.5164 0.6711 0.04 Uiso calc U R 1
H H43C 0.4057 0.4955 0.7396 0.04 Uiso calc U R 1
C C44 0.4998(2) 0.56908(19) 0.85897(18) 0.0246(10) Uani d . . 1
C C45 0.4304(2) 0.5458(2) 0.88012(18) 0.0279(10) Uani d . . 1
H H45 0.3827 0.5696 0.8675 0.033 Uiso calc U R 1
C C46 0.4297(3) 0.4889(2) 0.91908(19) 0.0333(11) Uani d . . 1
H H46 0.3827 0.4739 0.9338 0.04 Uiso calc U R 1
C C47 0.4993(3) 0.4550(2) 0.93554(19) 0.0314(11) Uani d . . 1
C C48 0.5686(3) 0.4736(2) 0.9159(2) 0.0323(11) Uani d . . 1
H H48 0.6152 0.4479 0.9278 0.039 Uiso calc U R 1
C C49 0.5688(3) 0.5312(2) 0.87789(19) 0.0313(11) Uani d . . 1
H H49 0.6167 0.5456 0.8643 0.038 Uiso calc U R 1
C C50 0.8069(2) 0.54133(19) 0.47546(17) 0.0206(9) Uani d . . 1
C C51 0.8212(2) 0.4702(2) 0.48403(18) 0.0251(10) Uani d . . 1
C C52 0.8839(3) 0.4349(2) 0.4652(2) 0.0302(11) Uani d . . 1
C C53 0.9374(3) 0.4708(2) 0.4358(2) 0.0333(11) Uani d . . 1
C C54 0.9258(2) 0.5415(2) 0.42526(19) 0.0305(11) Uani d . . 1
C C55 0.8624(2) 0.5746(2) 0.44466(18) 0.0267(10) Uani d . . 1
C C56 0.6871(2) 0.6391(2) 0.45338(18) 0.0236(10) Uani d . . 1
C C57 0.6785(2) 0.6325(2) 0.39125(19) 0.0237(10) Uani d . . 1
C C58 0.6292(2) 0.6717(2) 0.35213(19) 0.0274(10) Uani d . . 1
C C59 0.5827(2) 0.7225(2) 0.3738(2) 0.0303(11) Uani d . . 1
C C60 0.5878(2) 0.7318(2) 0.4354(2) 0.0288(10) Uani d . . 1
C C61 0.6371(2) 0.6904(2) 0.47226(18) 0.0251(10) Uani d . . 1
C C62 0.6729(2) 0.54431(19) 0.53359(17) 0.0206(9) Uani d . . 1
C C63 0.6306(2) 0.4917(2) 0.50016(18) 0.0239(10) Uani d . . 1
C C64 0.5734(2) 0.4517(2) 0.5207(2) 0.0267(10) Uani d . . 1
C C65 0.5515(2) 0.4642(2) 0.57627(19) 0.0257(10) Uani d . . 1
C C66 0.5880(2) 0.5173(2) 0.61057(18) 0.0250(10) Uani d . . 1
C C67 0.6475(2) 0.55429(19) 0.58919(18) 0.0220(9) Uani d . . 1
C C68 0.7964(2) 0.6366(2) 0.55457(18) 0.0238(10) Uani d . . 1
C C69 0.8192(2) 0.7062(2) 0.55030(19) 0.0254(10) Uani d . . 1
C C70 0.8720(3) 0.7391(2) 0.5930(2) 0.0311(11) Uani d . . 1
C C71 0.9038(2) 0.7028(2) 0.6426(2) 0.0313(11) Uani d . . 1
C C72 0.8838(2) 0.6342(2) 0.64875(19) 0.0300(11) Uani d . . 1
C C73 0.8324(2) 0.6029(2) 0.60553(19) 0.0253(10) Uani d . . 1
C C74 0.7132(3) 0.9498(3) 0.5908(2) 0.0660(17) Uani d . . 1
H H74A 0.7165 0.9949 0.6121 0.099 Uiso calc U R 1
H H74B 0.758 0.9204 0.6058 0.099 Uiso calc U R 1
H H74C 0.6646 0.9258 0.5977 0.099 Uiso calc U R 1
C C75 0.7138(3) 0.9622(2) 0.5252(2) 0.0397(12) Uani d . . 1
C C76 0.7271(3) 1.0268(2) 0.5022(2) 0.0452(13) Uani d . . 1
H H76 0.7369 1.0656 0.5289 0.054 Uiso calc U R 1
C C77 0.7268(3) 1.0377(3) 0.4406(3) 0.0633(17) Uani d . . 1
H H77 0.7359 1.0833 0.4255 0.076 Uiso calc U R 1
C C78 0.7131(3) 0.9814(4) 0.4018(3) 0.0735(19) Uani d . . 1
H H78 0.7134 0.988 0.3597 0.088 Uiso calc U R 1
C C79 0.6991(4) 0.9156(4) 0.4243(3) 0.077(2) Uani d . . 1
H H79 0.6901 0.8765 0.398 0.093 Uiso calc U R 1
C C80 0.6984(3) 0.9072(3) 0.4847(3) 0.0602(16) Uani d . . 1
H H80 0.6868 0.8621 0.4996 0.072 Uiso calc U R 1
F F1 0.51754(16) 1.07529(13) 0.57787(13) 0.0556(8) Uani d . . 1
F F2 0.49844(15) 0.39914(11) 0.97382(11) 0.0395(7) Uani d . . 1
F F3 0.77345(14) 0.42932(11) 0.51363(10) 0.0318(6) Uani d . . 1
F F4 0.89446(15) 0.36561(12) 0.47539(11) 0.0425(7) Uani d . . 1
F F5 1.00019(15) 0.43792(14) 0.41764(12) 0.0488(7) Uani d . . 1
F F6 0.97745(14) 0.57867(13) 0.39624(12) 0.0463(7) Uani d . . 1
F F7 0.85631(13) 0.64460(11) 0.43387(10) 0.0329(6) Uani d . . 1
F F8 0.72211(13) 0.58374(11) 0.36489(10) 0.0305(6) Uani d . . 1
F F9 0.62459(15) 0.66083(12) 0.29211(10) 0.0402(7) Uani d . . 1
F F10 0.53480(15) 0.76219(13) 0.33614(11) 0.0440(7) Uani d . . 1
F F11 0.54326(14) 0.78118(12) 0.45829(11) 0.0418(7) Uani d . . 1
F F12 0.63769(13) 0.70172(11) 0.53223(10) 0.0325(6) Uani d . . 1
F F13 0.64766(13) 0.47843(11) 0.44330(10) 0.0281(6) Uani d . . 1
F F14 0.53671(13) 0.40046(11) 0.48567(10) 0.0347(6) Uani d . . 1
F F15 0.49279(14) 0.42727(12) 0.59679(11) 0.0357(6) Uani d . . 1
F F16 0.56629(14) 0.53207(12) 0.66564(10) 0.0341(6) Uani d . . 1
F F17 0.67987(13) 0.60481(11) 0.62751(10) 0.0288(6) Uani d . . 1
F F18 0.79008(14) 0.74696(11) 0.50340(11) 0.0346(6) Uani d . . 1
F F19 0.89009(14) 0.80795(12) 0.58638(12) 0.0432(7) Uani d . . 1
F F20 0.95424(14) 0.73479(13) 0.68490(11) 0.0441(7) Uani d . . 1
F F21 0.91527(14) 0.59679(12) 0.69747(11) 0.0389(6) Uani d . . 1
F F22 0.81745(13) 0.53354(11) 0.61372(10) 0.0309(6) Uani d . . 1
N N1 0.43985(19) 0.77688(16) 0.71530(14) 0.0233(8) Uani d . . 1
N N2 0.57204(19) 0.79310(15) 0.75212(14) 0.0222(8) Uani d . . 1
N N3 0.56933(19) 0.68044(16) 0.81353(14) 0.0233(8) Uani d . . 1
N N4 0.43642(19) 0.66482(15) 0.77871(14) 0.0219(8) Uani d . . 1

loop_
_atom_site_aniso_label
_atom_site_aniso_U_11
_atom_site_aniso_U_22
_atom_site_aniso_U_33
_atom_site_aniso_U_12
_atom_site_aniso_U_13
_atom_site_aniso_U_23
B1 0.029(3) 0.020(3) 0.028(3) 0.003(2) -0.002(2) -0.008(2)
B2 0.025(3) 0.022(3) 0.024(3) 0.001(2) -0.001(2) -0.006(2)
B3 0.025(3) 0.018(2) 0.024(3) 0.001(2) 0.004(2) 0.000(2)
C1 0.028(2) 0.023(2) 0.024(2) 0.0006(19) 0.001(2) -0.0020(19)
C2 0.032(3) 0.030(2) 0.032(3) -0.002(2) -0.007(2) 0.004(2)
C3 0.035(3) 0.043(3) 0.036(3) 0.001(2) -0.009(2) 0.015(2)
C4 0.039(3) 0.028(3) 0.047(3) 0.001(2) 0.008(3) 0.016(2)
C5 0.042(3) 0.025(2) 0.039(3) -0.002(2) -0.001(2) 0.002(2)
C6 0.040(3) 0.027(2) 0.028(3) 0.001(2) 0.000(2) 0.004(2)
C7 0.025(2) 0.020(2) 0.022(2) 0.0020(19) -0.0016(19) 0.0047(18)
C8 0.031(3) 0.020(2) 0.025(2) 0.000(2) 0.001(2) 0.0040(19)
C9 0.039(3) 0.023(2) 0.037(3) 0.002(2) 0.007(2) -0.004(2)
C10 0.032(3) 0.027(2) 0.030(3) 0.008(2) 0.009(2) 0.009(2)
C11 0.030(3) 0.053(3) 0.052(3) 0.001(2) -0.005(2) 0.008(3)
C12 0.033(3) 0.030(2) 0.025(3) -0.004(2) -0.006(2) 0.002(2)
C13 0.033(3) 0.025(2) 0.018(2) -0.002(2) 0.001(2) 0.0046(19)
C14 0.041(3) 0.027(2) 0.025(3) -0.004(2) 0.003(2) -0.0062(19)
C15 0.025(2) 0.018(2) 0.024(2) -0.0022(19) -0.0006(19) -0.0059(19)
C16 0.029(2) 0.019(2) 0.021(2) -0.0011(19) 0.0014(19) -0.0023(18)
C17 0.027(2) 0.022(2) 0.024(2) 0.0006(19) -0.003(2) -0.0017(19)
C18 0.030(3) 0.021(2) 0.029(3) 0.003(2) -0.004(2) -0.0029(19)
C19 0.035(3) 0.031(2) 0.030(3) -0.001(2) 0.001(2) -0.010(2)
C020 0.023(2) 0.032(3) 0.035(3) 0.000(2) 0.000(2) 0.013(2)
C20 0.032(3) 0.031(3) 0.032(3) -0.007(2) -0.004(2) -0.012(2)
C21 0.027(3) 0.035(3) 0.048(3) -0.006(2) -0.001(2) -0.011(2)
C22 0.031(3) 0.067(4) 0.081(4) -0.008(3) 0.003(3) -0.032(3)
C23 0.030(3) 0.031(2) 0.040(3) 0.001(2) 0.007(2) -0.008(2)
C24 0.029(2) 0.021(2) 0.026(3) 0.0003(19) -0.002(2) -0.0014(19)
C25 0.035(3) 0.033(2) 0.032(3) -0.001(2) 0.004(2) -0.006(2)
C26 0.027(2) 0.019(2) 0.029(3) -0.0025(19) -0.009(2) 0.0025(19)
C27 0.030(3) 0.023(2) 0.023(2) 0.003(2) -0.005(2) 0.0006(18)
C28 0.030(3) 0.033(3) 0.031(3) 0.003(2) -0.003(2) -0.003(2)
C29 0.028(3) 0.032(3) 0.037(3) 0.005(2) -0.005(2) -0.002(2)
C30 0.037(3) 0.033(3) 0.035(3) 0.000(2) -0.011(2) -0.006(2)
C31 0.036(3) 0.068(4) 0.054(4) 0.002(3) -0.020(3) -0.024(3)
C32 0.037(3) 0.031(3) 0.030(3) 0.002(2) -0.008(2) -0.006(2)
C33 0.030(3) 0.020(2) 0.024(2) -0.0041(19) -0.005(2) -0.0010(18)
C34 0.033(3) 0.028(2) 0.033(3) -0.003(2) 0.003(2) -0.001(2)
C35 0.021(2) 0.019(2) 0.023(2) 0.0003(18) -0.0035(18) 0.0054(18)
C36 0.026(2) 0.020(2) 0.026(2) 0.0010(19) -0.001(2) 0.0001(18)
C37 0.036(3) 0.030(2) 0.036(3) -0.002(2) 0.002(2) -0.009(2)
C38 0.028(3) 0.023(2) 0.028(3) 0.002(2) 0.002(2) 0.0030(19)
C39 0.026(2) 0.028(2) 0.028(3) 0.000(2) -0.001(2) 0.006(2)
C40 0.026(3) 0.042(3) 0.048(3) -0.001(2) -0.005(2) 0.002(2)
C41 0.031(3) 0.021(2) 0.024(2) -0.003(2) -0.004(2) -0.0020(18)
C42 0.025(2) 0.018(2) 0.023(2) -0.0007(18) 0.0009(19) 0.0024(18)
C43 0.030(3) 0.024(2) 0.027(3) 0.0010(19) 0.001(2) -0.0035(19)
C44 0.031(3) 0.014(2) 0.026(2) -0.0039(19) -0.006(2) -0.0029(18)
C45 0.024(2) 0.029(2) 0.029(3) 0.000(2) -0.004(2) 0.002(2)
C46 0.032(3) 0.032(3) 0.035(3) -0.007(2) -0.001(2) 0.005(2)
C47 0.042(3) 0.024(2) 0.026(3) -0.004(2) -0.007(2) 0.003(2)
C48 0.031(3) 0.026(2) 0.038(3) 0.004(2) -0.005(2) 0.003(2)
C49 0.033(3) 0.028(2) 0.032(3) -0.006(2) -0.003(2) -0.002(2)
C50 0.023(2) 0.022(2) 0.017(2) 0.0019(18) -0.0004(18) -0.0011(17)
C51 0.032(3) 0.021(2) 0.022(2) 0.000(2) 0.002(2) 0.0013(18)
C52 0.033(3) 0.019(2) 0.035(3) 0.005(2) -0.007(2) -0.003(2)
C53 0.022(2) 0.044(3) 0.032(3) 0.013(2) -0.002(2) -0.007(2)
C54 0.024(2) 0.043(3) 0.026(3) 0.000(2) 0.008(2) 0.001(2)
C55 0.024(2) 0.030(3) 0.025(2) 0.008(2) -0.002(2) 0.005(2)
C56 0.027(2) 0.020(2) 0.024(2) -0.0056(19) 0.004(2) 0.0040(18)
C57 0.022(2) 0.020(2) 0.029(3) -0.0013(19) 0.006(2) -0.0018(19)
C58 0.031(3) 0.030(2) 0.021(2) -0.007(2) 0.002(2) 0.007(2)
C59 0.027(2) 0.028(2) 0.034(3) -0.003(2) -0.005(2) 0.014(2)
C60 0.027(2) 0.021(2) 0.038(3) 0.004(2) 0.001(2) -0.004(2)
C61 0.030(2) 0.023(2) 0.021(2) 0.000(2) -0.002(2) 0.0001(19)
C62 0.023(2) 0.020(2) 0.018(2) 0.0033(18) -0.0038(18) 0.0017(18)
C63 0.028(2) 0.024(2) 0.019(2) 0.006(2) 0.001(2) 0.0020(19)
C64 0.027(2) 0.018(2) 0.032(3) -0.0062(19) -0.007(2) 0.001(2)
C65 0.021(2) 0.025(2) 0.030(3) -0.005(2) -0.001(2) 0.010(2)
C66 0.024(2) 0.031(2) 0.021(2) 0.008(2) 0.007(2) 0.0038(19)
C67 0.021(2) 0.022(2) 0.022(2) -0.0035(18) -0.0026(19) -0.0001(19)
C68 0.023(2) 0.022(2) 0.027(3) 0.0042(19) 0.0030(19) -0.0008(19)
C69 0.023(2) 0.025(2) 0.028(3) 0.001(2) 0.000(2) 0.002(2)
C70 0.029(3) 0.024(2) 0.040(3) -0.003(2) 0.006(2) -0.008(2)
C71 0.020(2) 0.041(3) 0.032(3) -0.005(2) -0.004(2) -0.011(2)
C72 0.023(2) 0.037(3) 0.028(3) 0.002(2) -0.004(2) 0.003(2)
C73 0.023(2) 0.021(2) 0.032(3) 0.0000(19) 0.003(2) 0.000(2)
C74 0.053(4) 0.081(4) 0.065(4) 0.009(3) 0.014(3) 0.019(3)
C75 0.032(3) 0.038(3) 0.048(3) 0.004(2) -0.001(2) 0.007(2)
C76 0.036(3) 0.034(3) 0.064(4) 0.000(2) 0.000(3) -0.001(3)
C77 0.046(4) 0.073(4) 0.072(5) 0.008(3) 0.009(3) 0.036(4)
C78 0.043(4) 0.123(6) 0.054(4) 0.009(4) 0.004(3) -0.003(5)
C79 0.066(4) 0.094(5) 0.072(5) 0.003(4) 0.009(4) -0.042(4)
C80 0.049(4) 0.037(3) 0.092(5) 0.001(3) -0.002(3) -0.013(3)
F1 0.063(2) 0.0380(16) 0.064(2) -0.0033(14) -0.0004(16) 0.0291(14)
F2 0.0503(17) 0.0283(14) 0.0380(16) -0.0021(12) -0.0026(13) 0.0109(12)
F3 0.0351(15) 0.0233(12) 0.0365(15) 0.0004(11) 0.0024(12) 0.0057(11)
F4 0.0478(17) 0.0268(14) 0.0514(18) 0.0169(12) 0.0000(14) -0.0007(12)
F5 0.0371(16) 0.0620(18) 0.0481(18) 0.0206(14) 0.0085(14) -0.0060(14)
F6 0.0330(15) 0.0605(17) 0.0480(18) -0.0002(13) 0.0157(13) 0.0085(14)
F7 0.0330(14) 0.0293(14) 0.0364(15) 0.0002(11) 0.0048(12) 0.0100(11)
F8 0.0366(15) 0.0315(13) 0.0235(14) 0.0014(11) 0.0030(11) -0.0021(11)
F9 0.0471(17) 0.0488(16) 0.0233(15) -0.0016(13) -0.0024(13) 0.0080(12)
F10 0.0408(16) 0.0444(15) 0.0431(17) 0.0095(13) -0.0112(13) 0.0153(13)
F11 0.0393(16) 0.0343(15) 0.0503(18) 0.0144(13) -0.0022(13) -0.0025(13)
F12 0.0382(15) 0.0339(14) 0.0242(14) 0.0104(12) -0.0010(12) -0.0042(11)
F13 0.0326(14) 0.0289(13) 0.0220(13) -0.0022(11) -0.0008(11) -0.0031(10)
F14 0.0361(15) 0.0287(13) 0.0371(15) -0.0072(11) -0.0049(12) -0.0040(11)
F15 0.0291(14) 0.0385(14) 0.0396(16) -0.0077(12) 0.0041(12) 0.0082(12)
F16 0.0336(15) 0.0415(15) 0.0288(15) -0.0012(12) 0.0103(12) 0.0005(11)
F17 0.0325(14) 0.0278(13) 0.0261(14) -0.0031(11) 0.0035(11) -0.0064(11)
F18 0.0405(16) 0.0230(13) 0.0390(16) -0.0023(11) -0.0017(12) 0.0077(11)
F19 0.0437(17) 0.0255(14) 0.0593(19) -0.0102(12) 0.0011(14) -0.0072(12)
F20 0.0348(15) 0.0483(16) 0.0462(17) -0.0074(13) -0.0079(13) -0.0142(13)
F21 0.0359(15) 0.0477(15) 0.0300(15) 0.0027(12) -0.0091(12) 0.0021(12)
F22 0.0347(14) 0.0238(13) 0.0323(15) 0.0001(11) -0.0045(12) 0.0035(11)
N1 0.024(2) 0.0196(18) 0.025(2) 0.0026(15) -0.0021(16) 0.0013(15)
N2 0.026(2) 0.0163(17) 0.023(2) -0.0061(15) -0.0035(16) -0.0009(15)
N3 0.025(2) 0.0211(18) 0.022(2) -0.0022(15) -0.0053(16) -0.0021(15)
N4 0.026(2) 0.0171(18) 0.0213(19) 0.0004(15) -0.0035(16) -0.0003(15)

loop_
_atom_type_symbol
_atom_type_description
_atom_type_scat_dispersion_real
_atom_type_scat_dispersion_imag
_atom_type_scat_source
C C 0.0033 0.0016 'International Tables Vol C Tables 4.2.6.8 and 6.1.1.4'
H H 0.0000 0.0000 'International Tables Vol C Tables 4.2.6.8 and 6.1.1.4'
B B 0.0013 0.0007 'International Tables Vol C Tables 4.2.6.8 and 6.1.1.4'
F F 0.0171 0.0103 'International Tables Vol C Tables 4.2.6.8 and 6.1.1.4'
N N 0.0061 0.0033 'International Tables Vol C Tables 4.2.6.8 and 6.1.1.4'

loop_
_geom_angle_atom_site_label_1
_geom_angle_atom_site_label_2
_geom_angle_atom_site_label_3
_geom_angle
N1 B1 N2 106.5(3)
N1 B1 C1 128.1(4)
N2 B1 C1 125.4(4)
N4 B2 N3 106.0(3)
N4 B2 C44 127.5(4)
N3 B2 C44 126.4(4)
C56 B3 C62 102.2(3)
C56 B3 C68 114.0(3)
C62 B3 C68 112.5(3)
C56 B3 C50 114.2(3)
C62 B3 C50 113.8(3)
C68 B3 C50 100.7(3)
C6 C1 C2 117.8(4)
C6 C1 B1 121.2(4)
C2 C1 B1 121.0(4)
C3 C2 C1 121.9(4)
C3 C2 H2 119.1
C1 C2 H2 119.1
C4 C3 C2 117.5(4)
C4 C3 H3 121.2
C2 C3 H3 121.2
F1 C4 C5 119.0(4)
F1 C4 C3 117.8(4)
C5 C4 C3 123.2(4)
C4 C5 C6 118.4(4)
C4 C5 H5 120.8
C6 C5 H5 120.8
C5 C6 C1 121.1(4)
C5 C6 H6 119.4
C1 C6 H6 119.4
C13 C7 C8 121.7(4)
C13 C7 N1 118.9(3)
C8 C7 N1 119.4(3)
C10 C8 C7 117.5(4)
C10 C8 C9 120.2(4)
C7 C8 C9 122.2(4)
C8 C9 H9A 109.5
C8 C9 H9B 109.5
H9A C9 H9B 109.5
C8 C9 H9C 109.5
H9A C9 H9C 109.5
H9B C9 H9C 109.5
C020 C10 C8 121.8(4)
C020 C10 H10 119.1
C8 C10 H10 119.1
C020 C11 H11A 109.5
C020 C11 H11B 109.5
H11A C11 H11B 109.5
C020 C11 H11C 109.5
H11A C11 H11C 109.5
H11B C11 H11C 109.5
C13 C12 C020 122.2(4)
C13 C12 H12 118.9
C020 C12 H12 118.9
C12 C13 C7 118.0(4)
C12 C13 C14 120.8(4)
C7 C13 C14 121.2(4)
C13 C14 H14A 109.5
C13 C14 H14B 109.5
H14A C14 H14B 109.5
C13 C14 H14C 109.5
H14A C14 H14C 109.5
H14B C14 H14C 109.5
N1 C15 N4 139.3(4)
N1 C15 C16 110.5(3)
N4 C15 C16 110.3(3)
N3 C16 N2 138.8(4)
N3 C16 C15 110.6(3)
N2 C16 C15 110.6(3)
C18 C17 C24 121.3(4)
C18 C17 N2 121.1(4)
C24 C17 N2 117.6(3)
C20 C18 C17 117.8(4)
C20 C18 C19 121.3(4)
C17 C18 C19 120.9(4)
C18 C19 H19A 109.5
C18 C19 H19B 109.5
H19A C19 H19B 109.5
C18 C19 H19C 109.5
H19A C19 H19C 109.5
H19B C19 H19C 109.5
C10 C020 C12 118.5(4)
C10 C020 C11 120.6(4)
C12 C020 C11 120.9(4)
C18 C20 C21 122.6(4)
C18 C20 H20 118.7
C21 C20 H20 118.7
C20 C21 C23 118.0(4)
C20 C21 C22 122.0(4)
C23 C21 C22 120.0(4)
C21 C22 H22A 109.5
C21 C22 H22B 109.5
H22A C22 H22B 109.5
C21 C22 H22C 109.5
H22A C22 H22C 109.5
H22B C22 H22C 109.5
C24 C23 C21 122.2(4)
C24 C23 H23 118.9
C21 C23 H23 118.9
C23 C24 C17 118.0(4)
C23 C24 C25 120.7(4)
C17 C24 C25 121.3(4)
C24 C25 H25A 109.5
C24 C25 H25B 109.5
H25A C25 H25B 109.5
C24 C25 H25C 109.5
H25A C25 H25C 109.5
H25B C25 H25C 109.5
C33 C26 C27 122.9(4)
C33 C26 N3 117.1(4)
C27 C26 N3 119.9(4)
C29 C27 C26 117.1(4)
C29 C27 C28 120.6(4)
C26 C27 C28 122.3(4)
C27 C28 H28A 109.5
C27 C28 H28B 109.5
H28A C28 H28B 109.5
C27 C28 H28C 109.5
H28A C28 H28C 109.5
H28B C28 H28C 109.5
C27 C29 C30 122.3(4)
C27 C29 H29 118.9
C30 C29 H29 118.9
C29 C30 C32 118.2(4)
C29 C30 C31 121.6(4)
C32 C30 C31 120.1(4)
C30 C31 H31A 109.5
C30 C31 H31B 109.5
H31A C31 H31B 109.5
C30 C31 H31C 109.5
H31A C31 H31C 109.5
H31B C31 H31C 109.5
C33 C32 C30 122.5(4)
C33 C32 H32 118.7
C30 C32 H32 118.7
C32 C33 C26 116.8(4)
C32 C33 C34 121.5(4)
C26 C33 C34 121.7(4)
C33 C34 H34A 109.5
C33 C34 H34B 109.5
H34A C34 H34B 109.5
C33 C34 H34C 109.5
H34A C34 H34C 109.5
H34B C34 H34C 109.5
C36 C35 C42 122.4(4)
C36 C35 N4 118.3(3)
C42 C35 N4 119.3(3)
C38 C36 C35 117.6(4)
C38 C36 C37 120.5(4)
C35 C36 C37 121.8(4)
C36 C37 H37A 109.5
C36 C37 H37B 109.5
H37A C37 H37B 109.5
C36 C37 H37C 109.5
H37A C37 H37C 109.5
H37B C37 H37C 109.5
C36 C38 C39 122.5(4)
C36 C38 H38 118.7
C39 C38 H38 118.7
C41 C39 C38 117.4(4)
C41 C39 C40 122.4(4)
C38 C39 C40 120.2(4)
C39 C40 H40A 109.5
C39 C40 H40B 109.5
H40A C40 H40B 109.5
C39 C40 H40C 109.5
H40A C40 H40C 109.5
H40B C40 H40C 109.5
C39 C41 C42 123.5(4)
C39 C41 H41 118.2
C42 C41 H41 118.2
C41 C42 C35 116.4(4)
C41 C42 C43 120.7(3)
C35 C42 C43 122.9(4)
C42 C43 H43A 109.5
C42 C43 H43B 109.5
H43A C43 H43B 109.5
C42 C43 H43C 109.5
H43A C43 H43C 109.5
H43B C43 H43C 109.5
C45 C44 C49 117.2(4)
C45 C44 B2 122.1(4)
C49 C44 B2 120.7(4)
C46 C45 C44 121.6(4)
C46 C45 H45 119.2
C44 C45 H45 119.2
C47 C46 C45 117.6(4)
C47 C46 H46 121.2
C45 C46 H46 121.2
F2 C47 C48 118.5(4)
F2 C47 C46 117.4(4)
C48 C47 C46 124.1(4)
C47 C48 C49 117.8(4)
C47 C48 H48 121.1
C49 C48 H48 121.1
C48 C49 C44 121.6(4)
C48 C49 H49 119.2
C44 C49 H49 119.2
C51 C50 C55 113.0(4)
C51 C50 B3 128.1(4)
C55 C50 B3 118.5(3)
F3 C51 C52 114.2(3)
F3 C51 C50 121.3(4)
C52 C51 C50 124.5(4)
F4 C52 C53 118.9(4)
F4 C52 C51 121.3(4)
C53 C52 C51 119.8(4)
F5 C53 C54 120.5(4)
F5 C53 C52 121.1(4)
C54 C53 C52 118.3(4)
F6 C54 C55 120.0(4)
F6 C54 C53 120.0(4)
C55 C54 C53 120.0(4)
F7 C55 C54 116.3(4)
F7 C55 C50 119.3(3)
C54 C55 C50 124.4(4)
C57 C56 C61 111.5(4)
C57 C56 B3 128.3(4)
C61 C56 B3 119.9(4)
C58 C57 F8 115.1(4)
C58 C57 C56 125.4(4)
F8 C57 C56 119.5(4)
F9 C58 C57 120.9(4)
F9 C58 C59 119.1(4)
C57 C58 C59 120.0(4)
F10 C59 C58 120.9(4)
F10 C59 C60 121.2(4)
C58 C59 C60 117.9(4)
F11 C60 C61 120.9(4)
F11 C60 C59 119.6(4)
C61 C60 C59 119.5(4)
F12 C61 C60 116.1(4)
F12 C61 C56 118.3(3)
C60 C61 C56 125.6(4)
C67 C62 C63 112.4(4)
C67 C62 B3 127.0(3)
C63 C62 B3 120.5(3)
F13 C63 C64 116.8(4)
F13 C63 C62 118.5(3)
C64 C63 C62 124.7(4)
F14 C64 C65 119.5(4)
F14 C64 C63 120.7(4)
C65 C64 C63 119.7(4)
F15 C65 C64 121.0(4)
F15 C65 C66 120.2(4)
C64 C65 C66 118.7(4)
F16 C66 C67 120.3(4)
F16 C66 C65 120.1(4)
C67 C66 C65 119.6(4)
F17 C67 C66 114.2(4)
F17 C67 C62 121.0(3)
C66 C67 C62 124.8(4)
C69 C68 C73 113.1(4)
C69 C68 B3 127.2(4)
C73 C68 B3 119.4(3)
F18 C69 C68 121.2(3)
F18 C69 C70 115.4(3)
C68 C69 C70 123.4(4)
F19 C70 C71 120.0(4)
F19 C70 C69 120.0(4)
C71 C70 C69 120.0(4)
F20 C71 C72 120.7(4)
F20 C71 C70 120.4(4)
C72 C71 C70 118.9(4)
C71 C72 F21 120.0(4)
C71 C72 C73 119.8(4)
F21 C72 C73 120.2(4)
F22 C73 C72 116.3(4)
F22 C73 C68 118.9(3)
C72 C73 C68 124.8(4)
C75 C74 H74A 109.5
C75 C74 H74B 109.5
H74A C74 H74B 109.5
C75 C74 H74C 109.5
H74A C74 H74C 109.5
H74B C74 H74C 109.5
C76 C75 C80 117.4(5)
C76 C75 C74 122.5(5)
C80 C75 C74 120.1(5)
C75 C76 C77 121.7(5)
C75 C76 H76 119.1
C77 C76 H76 119.1
C78 C77 C76 119.3(5)
C78 C77 H77 120.4
C76 C77 H77 120.4
C77 C78 C79 119.7(6)
C77 C78 H78 120.1
C79 C78 H78 120.1
C80 C79 C78 119.4(6)
C80 C79 H79 120.3
C78 C79 H79 120.3
C79 C80 C75 122.4(6)
C79 C80 H80 118.8
C75 C80 H80 118.8
C15 N1 C7 124.2(3)
C15 N1 B1 106.4(3)
C7 N1 B1 129.2(3)
C16 N2 C17 126.1(3)
C16 N2 B1 106.0(3)
C17 N2 B1 127.3(3)
C16 N3 C26 123.2(3)
C16 N3 B2 106.6(3)
C26 N3 B2 128.2(3)
C15 N4 C35 123.5(3)
C15 N4 B2 106.5(3)
C35 N4 B2 129.9(3)

loop_
_geom_bond_atom_site_label_1
_geom_bond_atom_site_label_2
_geom_bond_distance
B1 N1 1.458(6)
B1 N2 1.473(6)
B1 C1 1.539(6)
B2 N4 1.468(5)
B2 N3 1.473(6)
B2 C44 1.537(6)
B3 C56 1.649(6)
B3 C62 1.656(6)
B3 C68 1.657(6)
B3 C50 1.657(6)
C1 C6 1.397(6)
C1 C2 1.402(5)
C2 C3 1.386(6)
C2 H2 0.95
C3 C4 1.384(6)
C3 H3 0.95
C4 F1 1.358(5)
C4 C5 1.363(6)
C5 C6 1.396(6)
C5 H5 0.95
C6 H6 0.95
C7 C13 1.399(5)
C7 C8 1.404(5)
C7 N1 1.440(5)
C8 C10 1.400(6)
C8 C9 1.505(5)
C9 H9A 0.98
C9 H9B 0.98
C9 H9C 0.98
C10 C020 1.384(6)
C10 H10 0.95
C11 C020 1.511(6)
C11 H11A 0.98
C11 H11B 0.98
C11 H11C 0.98
C12 C13 1.380(6)
C12 C020 1.391(6)
C12 H12 0.95
C13 C14 1.510(5)
C14 H14A 0.98
C14 H14B 0.98
C14 H14C 0.98
C15 N1 1.362(5)
C15 N4 1.371(5)
C15 C16 1.395(5)
C16 N3 1.360(5)
C16 N2 1.361(5)
C17 C18 1.398(5)
C17 C24 1.413(6)
C17 N2 1.441(5)
C18 C20 1.384(6)
C18 C19 1.504(6)
C19 H19A 0.98
C19 H19B 0.98
C19 H19C 0.98
C20 C21 1.387(6)
C20 H20 0.95
C21 C23 1.391(6)
C21 C22 1.518(6)
C22 H22A 0.98
C22 H22B 0.98
C22 H22C 0.98
C23 C24 1.378(6)
C23 H23 0.95
C24 C25 1.503(5)
C25 H25A 0.98
C25 H25B 0.98
C25 H25C 0.98
C26 C33 1.397(5)
C26 C27 1.399(6)
C26 N3 1.463(5)
C27 C29 1.383(6)
C27 C28 1.505(6)
C28 H28A 0.98
C28 H28B 0.98
C28 H28C 0.98
C29 C30 1.387(6)
C29 H29 0.95
C30 C32 1.389(6)
C30 C31 1.513(6)
C31 H31A 0.98
C31 H31B 0.98
C31 H31C 0.98
C32 C33 1.384(5)
C32 H32 0.95
C33 C34 1.508(6)
C34 H34A 0.98
C34 H34B 0.98
C34 H34C 0.98
C35 C36 1.403(5)
C35 C42 1.405(5)
C35 N4 1.454(5)
C36 C38 1.384(5)
C36 C37 1.505(5)
C37 H37A 0.98
C37 H37B 0.98
C37 H37C 0.98
C38 C39 1.395(5)
C38 H38 0.95
C39 C41 1.385(6)
C39 C40 1.503(6)
C40 H40A 0.98
C40 H40B 0.98
C40 H40C 0.98
C41 C42 1.394(5)
C41 H41 0.95
C42 C43 1.497(5)
C43 H43A 0.98
C43 H43B 0.98
C43 H43C 0.98
C44 C45 1.405(6)
C44 C49 1.412(6)
C45 C46 1.390(5)
C45 H45 0.95
C46 C47 1.373(6)
C46 H46 0.95
C47 F2 1.364(4)
C47 C48 1.365(6)
C48 C49 1.386(6)
C48 H48 0.95
C49 H49 0.95
C50 C51 1.383(5)
C50 C55 1.392(5)
C51 F3 1.357(4)
C51 C52 1.378(6)
C52 F4 1.346(4)
C52 C53 1.373(6)
C53 F5 1.350(5)
C53 C54 1.373(6)
C54 F6 1.358(5)
C54 C55 1.371(6)
C55 F7 1.354(4)
C56 C57 1.386(5)
C56 C61 1.397(5)
C57 C58 1.367(6)
C57 F8 1.368(4)
C58 F9 1.351(4)
C58 C59 1.377(6)
C59 F10 1.340(4)
C59 C60 1.382(6)
C60 F11 1.349(4)
C60 C61 1.363(5)
C61 F12 1.357(4)
C62 C67 1.377(5)
C62 C63 1.400(5)
C63 F13 1.361(4)
C63 C64 1.366(6)
C64 F14 1.358(4)
C64 C65 1.360(6)
C65 F15 1.352(4)
C65 C66 1.375(6)
C66 F16 1.357(4)
C66 C67 1.372(5)
C67 F17 1.362(4)
C68 C69 1.386(5)
C68 C73 1.389(5)
C69 F18 1.353(4)
C69 C70 1.389(6)
C70 F19 1.356(4)
C70 C71 1.366(6)
C71 F20 1.352(4)
C71 C72 1.359(6)
C72 F21 1.360(4)
C72 C73 1.368(6)
C73 F22 1.360(4)
C74 C75 1.486(7)
C74 H74A 0.98
C74 H74B 0.98
C74 H74C 0.98
C75 C76 1.362(6)
C75 C80 1.388(7)
C76 C77 1.391(7)
C76 H76 0.95
C77 C78 1.380(8)
C77 H77 0.95
C78 C79 1.380(9)
C78 H78 0.95
C79 C80 1.360(8)
C79 H79 0.95
C80 H80 0.95
